data_2218656
loop_
_publ_author_name
'Wisniewska, Aleksandra'
'Baranowska, Katarzyna'
'Pikies, Jerzy'

_publ_section_title
;
 <i>trans</i>-Dichloridobis(triisopropylphosphine-\k<i>P</i>)palladium(II)
;
_journal_coeditor_code CI2618
_journal_issue 7
_journal_name_full 'Acta Crystallographica Section E'
_journal_page_first m967
_journal_paper_doi 10.1107/S1600536808018904
_journal_volume 64
_journal_year 2008
_chemical_formula_iupac '[Pd Cl2 (C9 H21 P)2]'
_chemical_formula_moiety 'C18 H42 Cl2 P2 Pd1'
_chemical_formula_sum 'C18 H42 Cl2 P2 Pd'
_chemical_formula_weight 497.76
_chemical_name_systematic
;
<i>trans</i>-Dichloridobis(triisopropylphosphine-\kP)palladium(II)
;
_space_group_IT_number 14
_symmetry_cell_setting monoclinic
_symmetry_space_group_name_Hall '-P 2ybc'
_symmetry_space_group_name_H-M 'P 1 21/c 1'
_atom_sites_solution_hydrogens geom
_atom_sites_solution_primary direct
_atom_sites_solution_secondary difmap
_audit_conform_dict_name cif_core.dic
_audit_conform_dict_version 2.3
_audit_creation_method 'WinGX routine CIF_UPDATE'
_cell_angle_alpha 90
_cell_angle_beta 92.552(3)
_cell_angle_gamma 90
_cell_formula_units_Z 2
_cell_length_a 8.0919(3)
_cell_length_b 8.9176(4)
_cell_length_c 16.1920(6)
_cell_measurement_reflns_used 7947
_cell_measurement_temperature 120(2)
_cell_measurement_theta_max 32.4716
_cell_measurement_theta_min 2.2792
_cell_volume 1167.26(8)
_computing_cell_refinement 'CrysAlis RED (Oxford Diffraction, 2006)'
_computing_data_collection 'CrysAlis CCD (Oxford Diffraction, 2006)'
_computing_data_reduction 'CrysAlis RED (Oxford Diffraction, 2006)'
_computing_molecular_graphics 'ORTEP-3 for Windows (Farrugia, 1997)'
_computing_publication_material 'WinGX (Farrugia, 1999)'
_computing_structure_refinement 'SHELXL97 (Sheldrick, 2008)'
_computing_structure_solution 'SHELXS97 (Sheldrick, 2008)'
_diffrn_ambient_temperature 120(2)
_diffrn_detector_area_resol_mean 8.1883
_diffrn_measured_fraction_theta_full 1
_diffrn_measured_fraction_theta_max 1
_diffrn_measurement_device '4-axis \k geometry diffractometer'
_diffrn_measurement_device_type 'Oxford Diffraction KM-4-CCD'
_diffrn_measurement_method '0.75\% wide \w'
_diffrn_radiation_monochromator graphite
_diffrn_radiation_type MoK\a
_diffrn_radiation_wavelength 0.71073
_diffrn_reflns_av_R_equivalents 0.042
_diffrn_reflns_limit_h_max 9
_diffrn_reflns_limit_h_min -9
_diffrn_reflns_limit_k_max 6
_diffrn_reflns_limit_k_min -10
_diffrn_reflns_limit_l_max 19
_diffrn_reflns_limit_l_min -19
_diffrn_reflns_number 7043
_diffrn_reflns_theta_full 25.49
_diffrn_reflns_theta_max 25.49
_diffrn_reflns_theta_min 2.52
_exptl_absorpt_coefficient_mu 1.16
_exptl_absorpt_correction_T_max 0.955
_exptl_absorpt_correction_T_min 0.791
_exptl_absorpt_correction_type analytical
_exptl_absorpt_process_details
;
(CrysAlis RED; Oxford Diffraction, 2006)
;
_exptl_crystal_colour colourless
_exptl_crystal_density_diffrn 1.416
_exptl_crystal_density_method 'not measured'
_exptl_crystal_description Prism
_exptl_crystal_F_000 520
_exptl_crystal_size_max 0.147
_exptl_crystal_size_mid 0.0883
_exptl_crystal_size_min 0.0173
_refine_diff_density_max 1.443
_refine_diff_density_min -0.654
_refine_ls_extinction_method none
_refine_ls_goodness_of_fit_ref 1.129
_refine_ls_hydrogen_treatment constr
_refine_ls_matrix_type full
_refine_ls_number_parameters 112
_refine_ls_number_reflns 2175
_refine_ls_number_restraints 0
_refine_ls_restrained_S_all 1.129
_refine_ls_R_factor_all 0.0367
_refine_ls_R_factor_gt 0.0302
_refine_ls_shift/su_max 0.001
_refine_ls_shift/su_mean 0
_refine_ls_structure_factor_coef Fsqd
_refine_ls_weighting_details 'calc w=1/[\s^2^(Fo^2^)+(0.0568P)^2^+0.2267P] where P=(Fo^2^+2Fc^2^)/3'
_refine_ls_weighting_scheme calc
_refine_ls_wR_factor_gt 0.0806
_refine_ls_wR_factor_ref 0.089
_reflns_number_gt 1985
_reflns_number_total 2175
_reflns_threshold_expression I>2\s(I)
_cod_data_source_file ci2618.cif
_cod_data_source_block I
_cod_original_sg_symbol_H-M 'P 21/c'
_cod_original_formula_sum 'C18 H42 Cl2 P2 Pd1'
_cod_database_code 2218656
_cod_database_fobs_code 2218656

loop_
_symmetry_equiv_pos_as_xyz
'x, y, z'
'-x, y+1/2, -z+1/2'
'-x, -y, -z'
'x, -y-1/2, z-1/2'

loop_
_atom_site_type_symbol
_atom_site_label
_atom_site_fract_x
_atom_site_fract_y
_atom_site_fract_z
_atom_site_U_iso_or_equiv
_atom_site_adp_type
_atom_site_calc_flag
_atom_site_refinement_flags
_atom_site_occupancy
Pd Pd1 0.5 0.5 0 0.01758(14) Uani d S 1
P P1 0.62758(8) 0.33350(7) 0.09656(4) 0.01777(17) Uani d . 1
Cl Cl1 0.53892(10) 0.69501(7) 0.09206(4) 0.0358(2) Uani d . 1
C C1 0.4699(3) 0.2487(3) 0.16092(14) 0.0218(5) Uani d . 1
H H1 0.529 0.1858 0.204 0.026 Uiso calc R 1
C C2 0.3743(3) 0.3692(3) 0.20534(17) 0.0322(6) Uani d . 1
H H2A 0.3178 0.4347 0.1645 0.048 Uiso calc R 1
H H2B 0.4512 0.4288 0.2404 0.048 Uiso calc R 1
H H2C 0.2925 0.3217 0.2397 0.048 Uiso calc R 1
C C3 0.3525(4) 0.1470(3) 0.11119(18) 0.0352(7) Uani d . 1
H H3A 0.2641 0.1132 0.1462 0.053 Uiso calc R 1
H H3B 0.4134 0.0599 0.0916 0.053 Uiso calc R 1
H H3C 0.3043 0.2023 0.0637 0.053 Uiso calc R 1
C C4 0.7288(3) 0.1727(3) 0.04740(15) 0.0222(5) Uani d . 1
H H4 0.639 0.1221 0.0134 0.027 Uiso calc R 1
C C5 0.7990(4) 0.0510(3) 0.10597(17) 0.0336(6) Uani d . 1
H H5A 0.8222 -0.0396 0.0742 0.05 Uiso calc R 1
H H5B 0.7182 0.0277 0.1474 0.05 Uiso calc R 1
H H5C 0.9015 0.0871 0.1337 0.05 Uiso calc R 1
C C6 0.8569(4) 0.2198(3) -0.01420(17) 0.0355(7) Uani d . 1
H H6A 0.9591 0.2505 0.0159 0.053 Uiso calc R 1
H H6B 0.8136 0.304 -0.0475 0.053 Uiso calc R 1
H H6C 0.8802 0.1352 -0.0505 0.053 Uiso calc R 1
C C7 0.7729(3) 0.4281(3) 0.17166(15) 0.0248(5) Uani d . 1
H H7 0.7088 0.512 0.1959 0.03 Uiso calc R 1
C C8 0.8372(4) 0.3339(3) 0.24483(18) 0.0393(7) Uani d . 1
H H8A 0.9122 0.2566 0.2254 0.059 Uiso calc R 1
H H8B 0.7439 0.2861 0.2711 0.059 Uiso calc R 1
H H8C 0.8968 0.3985 0.285 0.059 Uiso calc R 1
C C9 0.9156(5) 0.5020(3) 0.1284(2) 0.0403(9) Uani d . 1
H H9A 0.9727 0.5725 0.1663 0.06 Uiso calc R 1
H H9B 0.8723 0.5562 0.0794 0.06 Uiso calc R 1
H H9C 0.9936 0.4249 0.1116 0.06 Uiso calc R 1

loop_
_atom_site_aniso_label
_atom_site_aniso_U_11
_atom_site_aniso_U_22
_atom_site_aniso_U_33
_atom_site_aniso_U_12
_atom_site_aniso_U_13
_atom_site_aniso_U_23
Pd1 0.0209(2) 0.0166(2) 0.01496(18) -0.00014(9) -0.00173(12) -0.00049(8)
P1 0.0189(3) 0.0187(3) 0.0156(3) 0.0011(2) -0.0004(2) 0.0009(2)
Cl1 0.0575(5) 0.0223(3) 0.0259(3) 0.0064(3) -0.0155(3) -0.0074(3)
C1 0.0226(12) 0.0224(11) 0.0205(12) 0.0007(10) 0.0030(10) 0.0034(10)
C2 0.0311(14) 0.0334(14) 0.0329(14) 0.0026(13) 0.0120(12) -0.0013(12)
C3 0.0326(15) 0.0392(16) 0.0344(15) -0.0152(13) 0.0068(12) -0.0051(12)
C4 0.0226(12) 0.0216(12) 0.0225(12) 0.0035(10) 0.0023(10) -0.0014(10)
C5 0.0391(17) 0.0292(14) 0.0329(15) 0.0120(14) 0.0053(13) 0.0000(13)
C6 0.0354(16) 0.0381(16) 0.0341(15) 0.0051(13) 0.0129(13) 0.0002(12)
C7 0.0252(13) 0.0262(13) 0.0225(12) -0.0011(11) -0.0049(10) -0.0019(10)
C8 0.0494(18) 0.0365(15) 0.0301(15) 0.0017(14) -0.0196(13) -0.0004(12)
C9 0.0307(19) 0.052(2) 0.0378(19) -0.0199(12) -0.0029(16) -0.0036(12)

loop_
_atom_type_symbol
_atom_type_description
_atom_type_scat_dispersion_real
_atom_type_scat_dispersion_imag
_atom_type_scat_source
C C 0.0033 0.0016 'International Tables Vol C Tables 4.2.6.8 and 6.1.1.4'
H H 0 0 'International Tables Vol C Tables 4.2.6.8 and 6.1.1.4'
P P 0.1023 0.0942 'International Tables Vol C Tables 4.2.6.8 and 6.1.1.4'
Cl Cl 0.1484 0.1585 'International Tables Vol C Tables 4.2.6.8 and 6.1.1.4'
Pd Pd -0.9988 1.0072 'International Tables Vol C Tables 4.2.6.8 and 6.1.1.4'

loop_
_geom_angle_atom_site_label_1
_geom_angle_atom_site_label_2
_geom_angle_atom_site_label_3
_geom_angle_site_symmetry_1
_geom_angle_site_symmetry_3
_geom_angle
Cl1 Pd1 Cl1 3_665 . 180.00(3)
Cl1 Pd1 P1 3_665 . 89.82(2)
Cl1 Pd1 P1 . . 90.18(2)
Cl1 Pd1 P1 3_665 3_665 90.18(2)
Cl1 Pd1 P1 . 3_665 89.82(2)
P1 Pd1 P1 . 3_665 180
C1 P1 C4 . . 104.84(11)
C1 P1 C7 . . 104.47(11)
C4 P1 C7 . . 110.77(12)
C1 P1 Pd1 . . 109.81(8)
C4 P1 Pd1 . . 113.07(8)
C7 P1 Pd1 . . 113.18(8)
C3 C1 C2 . . 110.7(2)
C3 C1 P1 . . 112.16(17)
C2 C1 P1 . . 110.86(17)
C3 C1 H1 . . 107.6
C2 C1 H1 . . 107.6
P1 C1 H1 . . 107.6
C1 C2 H2A . . 109.5
C1 C2 H2B . . 109.5
H2A C2 H2B . . 109.5
C1 C2 H2C . . 109.5
H2A C2 H2C . . 109.5
H2B C2 H2C . . 109.5
C1 C3 H3A . . 109.5
C1 C3 H3B . . 109.5
H3A C3 H3B . . 109.5
C1 C3 H3C . . 109.5
H3A C3 H3C . . 109.5
H3B C3 H3C . . 109.5
C6 C4 C5 . . 110.8(2)
C6 C4 P1 . . 113.17(18)
C5 C4 P1 . . 116.20(17)
C6 C4 H4 . . 105.2
C5 C4 H4 . . 105.2
P1 C4 H4 . . 105.2
C4 C5 H5A . . 109.5
C4 C5 H5B . . 109.5
H5A C5 H5B . . 109.5
C4 C5 H5C . . 109.5
H5A C5 H5C . . 109.5
H5B C5 H5C . . 109.5
C4 C6 H6A . . 109.5
C4 C6 H6B . . 109.5
H6A C6 H6B . . 109.5
C4 C6 H6C . . 109.5
H6A C6 H6C . . 109.5
H6B C6 H6C . . 109.5
C8 C7 C9 . . 110.8(2)
C8 C7 P1 . . 116.30(18)
C9 C7 P1 . . 111.43(19)
C8 C7 H7 . . 105.8
C9 C7 H7 . . 105.8
P1 C7 H7 . . 105.8
C7 C8 H8A . . 109.5
C7 C8 H8B . . 109.5
H8A C8 H8B . . 109.5
C7 C8 H8C . . 109.5
H8A C8 H8C . . 109.5
H8B C8 H8C . . 109.5
C7 C9 H9A . . 109.5
C7 C9 H9B . . 109.5
H9A C9 H9B . . 109.5
C7 C9 H9C . . 109.5
H9A C9 H9C . . 109.5
H9B C9 H9C . . 109.5

loop_
_geom_bond_atom_site_label_1
_geom_bond_atom_site_label_2
_geom_bond_site_symmetry_2
_geom_bond_distance
Pd1 Cl1 3_665 2.3030(6)
Pd1 Cl1 . 2.3030(6)
Pd1 P1 . 2.3603(6)
Pd1 P1 3_665 2.3603(6)
P1 C1 . 1.845(2)
P1 C4 . 1.849(2)
P1 C7 . 1.856(2)
C1 C3 . 1.518(4)
C1 C2 . 1.523(3)
C1 H1 . 1
C2 H2A . 0.98
C2 H2B . 0.98
C2 H2C . 0.98
C3 H3A . 0.98
C3 H3B . 0.98
C3 H3C . 0.98
C4 C6 . 1.529(3)
C4 C5 . 1.533(4)
C4 H4 . 1
C5 H5A . 0.98
C5 H5B . 0.98
C5 H5C . 0.98
C6 H6A . 0.98
C6 H6B . 0.98
C6 H6C . 0.98
C7 C8 . 1.525(4)
C7 C9 . 1.528(4)
C7 H7 . 1
C8 H8A . 0.98
C8 H8B . 0.98
C8 H8C . 0.98
C9 H9A . 0.98
C9 H9B . 0.98
C9 H9C . 0.98
